data_9003681
loop_
_publ_author_name
'Nelson, W. R.'
'Griffen, D. T.'

_publ_section_title
;
 Crystal chemistry of Zn-rich rhodonite ("fowlerite")
 Sample: 15-4031
 Note: see samples 15-4029 and 15-4024 for plausible typical fowlerite
 and rhodonite cation distributions
;
_journal_name_full 'American Mineralogist'
_journal_page_first 969
_journal_page_last 983
_journal_paper_doi 10.2138/am.2005.1694
_journal_volume 90
_journal_year 2005
_chemical_formula_sum 'Mn5 O15 Si5'
_chemical_name_mineral Rhodonite
_space_group_IT_number 2
_symmetry_space_group_name_Hall '-P 1 (1/2*x+1/2*y,1/2*x-1/2*y,-z)'
_symmetry_space_group_name_H-M 'C -1'
_cell_angle_alpha 108.651
_cell_angle_beta 103.217
_cell_angle_gamma 82.308
_cell_formula_units_Z 4
_cell_length_a 9.8121
_cell_length_b 10.5187
_cell_length_c 12.2180
_cell_volume 1160.630
_database_code_amcsd 0003779
_exptl_crystal_density_diffrn 3.749
_cod_original_formula_sum 'Mn5 Si5 O15'
_cod_database_code 9003681

loop_
_space_group_symop_operation_xyz
x,y,z
1/2+x,1/2+y,z
-x,-y,-z
1/2-x,1/2-y,-z

loop_
_atom_site_aniso_label
_atom_site_aniso_U_11
_atom_site_aniso_U_22
_atom_site_aniso_U_33
_atom_site_aniso_U_12
_atom_site_aniso_U_13
_atom_site_aniso_U_23
Mn1 0.00770 0.00620 0.00530 0.00170 0.00330 0.00200
Mn2 0.00790 0.00730 0.00400 0.00150 0.00240 0.00160
Mn3 0.00850 0.00610 0.00450 0.00090 0.00350 0.00180
Mn4 0.01610 0.00690 0.00400 0.00100 -0.00030 0.00010
Mn5 0.01220 0.01700 0.01640 0.00910 0.00700 0.00170
Si1 0.00540 0.00560 0.00330 0.00020 0.00180 0.00140
Si2 0.00520 0.00560 0.00290 0.00140 0.00200 0.00110
Si3 0.00570 0.00570 0.00280 0.00090 0.00210 0.00260
Si4 0.00570 0.00740 0.00200 0.00170 0.00160 0.00180
Si5 0.00590 0.00680 0.00310 0.00130 0.00210 0.00190
OA1 0.00650 0.00770 0.00740 0.00100 0.00170 0.00260
OA2 0.00370 0.00910 0.00780 0.00190 0.00280 0.00210
OA3 0.00820 0.00980 0.00790 0.00050 0.00180 -0.00020
OA4 0.00700 0.00910 0.00810 0.00360 0.00250 0.00210
OA5 0.00820 0.00790 0.00560 0.00060 0.00280 0.00200
OA6 0.01030 0.00590 0.00830 0.00120 0.00340 0.00050
OB1 0.01380 0.00740 0.01030 0.00130 0.00520 -0.00120
OB2 0.01120 0.00760 0.00600 0.00090 0.00180 -0.00300
OB3 0.01320 0.01160 0.00990 -0.00250 0.00180 0.00740
OB4 0.01320 0.01000 0.00680 -0.00100 0.00010 -0.00210
OC1 0.01140 0.00870 0.00350 0.00020 0.00350 0.00360
OC2 0.01020 0.01830 0.01000 0.01090 0.00080 -0.00080
OC3 0.01070 0.01770 0.00340 0.00400 0.00300 0.00140
OC4 0.01110 0.01070 0.00600 0.00440 0.00460 0.00320
OC5 0.00990 0.00870 0.00500 -0.00140 0.00270 0.00320

loop_
_atom_site_label
_atom_site_fract_x
_atom_site_fract_y
_atom_site_fract_z
_atom_site_U_iso_or_equiv
_atom_site_type_symbol
_atom_site_attached_hydrogens
Mn1 0.00026 0.03004 0.14802 0.00630 Mn 0
Mn2 0.00127 0.12716 0.44510 0.00640 Mn 0
Mn3 0.01627 0.20448 0.73016 0.00640 Mn 0
Mn4 0.05944 0.26430 0.02431 0.00960 Mn 0
Mn5 0.99553 0.35280 0.30368 0.01370 Mn 0
Si1 0.20440 0.45040 0.91130 0.00500 Si 0
Si2 0.21210 0.36640 0.65390 0.00450 Si 0
Si3 0.21660 0.57950 0.53020 0.00490 Si 0
Si4 0.21430 0.50670 0.26180 0.00510 Si 0
Si5 0.20550 0.70090 0.12510 0.00530 Si 0
OA1 0.12750 0.07080 0.04060 0.00770 O 0
OA2 0.11910 0.15750 0.32190 0.00700 O 0
OA3 0.11470 0.92150 0.43630 0.00920 O 0
OA4 0.11890 0.01300 0.73180 0.00790 O 0
OA5 0.12960 0.79000 0.85370 0.00760 O 0
OA6 0.09940 0.83320 0.13130 0.00820 O 0
OB1 0.12830 0.32190 0.90290 0.01030 O 0
OB2 0.12500 0.23590 0.61140 0.00830 O 0
OB3 0.12790 0.71040 0.59050 0.01380 O 0
OB4 0.12640 0.38070 0.18520 0.01110 O 0
OC1 0.16920 0.46950 0.77790 0.00830 O 0
OC2 0.15980 0.45750 0.56310 0.01140 O 0
OC3 0.16520 0.53910 0.38750 0.01030 O 0
OC4 0.15860 0.64130 0.22000 0.00870 O 0
OC5 0.14640 0.59300 0.99550 0.00880 O 0

loop_
_cod_changelog_entry_id
_cod_changelog_entry_author
_cod_changelog_entry_date
_cod_changelog_entry_text
1
;cod-tools version 3.8.0
Id: cif_guess_AMCSD_atom_types 9581 2023-05-17 12:35:41Z saulius
;
2023-05-23T09:17:57+03:00
;Derived atom types and hydrogen counts
from atom names that follow the AMCSD naming convention
(Wat == water, O-H == hydroxyl).
;

loop_
_cod_related_entry_id
_cod_related_entry_database
_cod_related_entry_code
1 AMCSD 0003779
